data_4507734
loop_
_publ_author_name
'Yang, J\"u-Hua'
'Wu, Xin-Yi'
'He, Run-Tian'
'Ren, Zhi-Gang'
'Li, Hong-Xi'
'Wang, Hui-Fang'
'Lang, Jian-Ping'

_publ_section_title
;
 Degradation versus Expansion of the AgX Frameworks: Formation of
 Oligomeric and Polymeric Silver Complexes from Reactions of Bulk AgX
 withN,N-Bis(diphenylphosphanylmethyl)-2-aminopyridine
;
_journal_issue 5
_journal_name_full 'Crystal Growth &amp; Design'
_journal_page_first 2124
_journal_paper_doi 10.1021/cg4002048
_journal_volume 13
_journal_year 2013
_chemical_formula_moiety 'C31 H28 Ag Cl N2 P2'
_chemical_formula_sum 'C31 H28 Ag Cl N2 P2'
_chemical_formula_weight 633.81
_chemical_name_systematic
; 
 ? 
;
_space_group_IT_number 61
_symmetry_cell_setting orthorhombic
_symmetry_space_group_name_Hall '-P 2ac 2ab'
_symmetry_space_group_name_H-M 'P b c a'
_atom_sites_solution_hydrogens geom
_atom_sites_solution_primary direct
_atom_sites_solution_secondary difmap
_cell_angle_alpha 90.00
_cell_angle_beta 90.00
_cell_angle_gamma 90.00
_cell_formula_units_Z 8
_cell_length_a 20.415(4)
_cell_length_b 13.369(3)
_cell_length_c 20.967(4)
_cell_measurement_reflns_used 16710
_cell_measurement_temperature 223(2)
_cell_measurement_theta_max 27.4894
_cell_measurement_theta_min 3.0476
_cell_volume 5722(2)
_computing_cell_refinement 'CrystalClear, Ver. 1.30 (Rigaku/MSC, 2001)'
_computing_data_collection 'CrystalClear, Ver. 1.30 (Rigaku/MSC, 2001)'
_computing_data_reduction 'CrystalStructure, Ver. 3.60 (Rigaku/MSC,2004)'
_computing_molecular_graphics 'SHELXS-97 (Sheldrick, 1990)'
_computing_structure_refinement 'SHELXL-97 (Sheldrick, 1997)'
_computing_structure_solution 'SHELXS-97 (Sheldrick, 1990)'
_diffrn_ambient_temperature 223(2)
_diffrn_measured_fraction_theta_full 0.992
_diffrn_measured_fraction_theta_max 0.992
_diffrn_measurement_device_type 'Rigaku Mercury'
_diffrn_measurement_method /w
_diffrn_radiation_monochromator graphite
_diffrn_radiation_source 'fine-focus sealed tube'
_diffrn_radiation_type MoK\a
_diffrn_radiation_wavelength 0.71073
_diffrn_reflns_av_R_equivalents 0.0340
_diffrn_reflns_av_sigmaI/netI 0.0385
_diffrn_reflns_limit_h_max 26
_diffrn_reflns_limit_h_min -17
_diffrn_reflns_limit_k_max 14
_diffrn_reflns_limit_k_min -17
_diffrn_reflns_limit_l_max 22
_diffrn_reflns_limit_l_min -27
_diffrn_reflns_number 21464
_diffrn_reflns_theta_full 27.49
_diffrn_reflns_theta_max 27.49
_diffrn_reflns_theta_min 3.05
_diffrn_standards_decay_% 0
_diffrn_standards_interval_count 0
_diffrn_standards_interval_time 0
_diffrn_standards_number 0
_exptl_absorpt_coefficient_mu 0.933
_exptl_absorpt_correction_T_max 0.7672
_exptl_absorpt_correction_T_min 0.6528
_exptl_absorpt_correction_type multi-scan
_exptl_absorpt_process_details 'Jacobson, R. (1998) Private communication to Rigaku Company, Tokyo, Japan.'
_exptl_crystal_colour colorless
_exptl_crystal_density_diffrn 1.471
_exptl_crystal_density_method 'not measured'
_exptl_crystal_description prism
_exptl_crystal_F_000 2576
_exptl_crystal_size_max 0.50
_exptl_crystal_size_mid 0.38
_exptl_crystal_size_min 0.30
_refine_diff_density_max 0.488
_refine_diff_density_min -0.540
_refine_diff_density_rms 0.069
_refine_ls_extinction_method none
_refine_ls_goodness_of_fit_ref 1.189
_refine_ls_hydrogen_treatment constr
_refine_ls_matrix_type full
_refine_ls_number_parameters 334
_refine_ls_number_reflns 6514
_refine_ls_number_restraints 0
_refine_ls_restrained_S_all 1.189
_refine_ls_R_factor_all 0.0632
_refine_ls_R_factor_gt 0.0534
_refine_ls_shift/su_max 0.002
_refine_ls_shift/su_mean 0.000
_refine_ls_structure_factor_coef Fsqd
_refine_ls_weighting_details 'calc w=1/[\s^2^(Fo^2^)+(0.0260P)^2^+4.7888P] where P=(Fo^2^+2Fc^2^)/3'
_refine_ls_weighting_scheme calc
_refine_ls_wR_factor_gt 0.0922
_refine_ls_wR_factor_ref 0.0964
_reflns_number_gt 5764
_reflns_number_total 6514
_reflns_threshold_expression >2sigma(I)
_cod_data_source_file cg4002048_si_002.cif
_cod_data_source_block 2
_cod_database_code 4507734

loop_
_symmetry_equiv_pos_as_xyz
'x, y, z'
'-x+1/2, -y, z+1/2'
'-x, y+1/2, -z+1/2'
'x+1/2, -y+1/2, -z'
'-x, -y, -z'
'x-1/2, y, -z-1/2'
'x, -y-1/2, z-1/2'
'-x-1/2, y-1/2, z'

loop_
_atom_site_label
_atom_site_type_symbol
_atom_site_fract_x
_atom_site_fract_y
_atom_site_fract_z
_atom_site_U_iso_or_equiv
_atom_site_adp_type
_atom_site_occupancy
_atom_site_symmetry_multiplicity
_atom_site_calc_flag
_atom_site_refinement_flags
Ag1 Ag 0.273639(13) 0.614493(18) 0.555800(12) 0.03654(9) Uani 1 1 d .
Cl1 Cl 0.31707(5) 0.56202(7) 0.45076(4) 0.0495(2) Uani 1 1 d .
P1 P 0.32195(4) 0.54133(6) 0.65023(4) 0.03077(19) Uani 1 1 d .
P2 P 0.32808(4) 0.20843(6) 0.54833(4) 0.03057(19) Uani 1 1 d .
N1 N 0.15647(16) 0.4208(2) 0.62017(15) 0.0476(8) Uani 1 1 d .
N2 N 0.26453(13) 0.3719(2) 0.59959(13) 0.0356(6) Uani 1 1 d .
C1 C 0.19946(17) 0.3760(2) 0.58078(17) 0.0355(7) Uani 1 1 d .
C2 C 0.17986(19) 0.3331(3) 0.52364(18) 0.0474(9) Uani 1 1 d .
H2 H 0.2105 0.3019 0.4967 0.057 Uiso 1 1 calc R
C3 C 0.1153(2) 0.3370(4) 0.5075(2) 0.0684(13) Uani 1 1 d .
H3 H 0.1013 0.3080 0.4690 0.082 Uiso 1 1 calc R
C4 C 0.0706(2) 0.3826(4) 0.5464(2) 0.0704(13) Uani 1 1 d .
H4 H 0.0260 0.3853 0.5355 0.085 Uiso 1 1 calc R
C5 C 0.0930(2) 0.4243(3) 0.6019(2) 0.0590(11) Uani 1 1 d .
H5 H 0.0628 0.4569 0.6286 0.071 Uiso 1 1 calc R
C6 C 0.28484(17) 0.4147(2) 0.66004(16) 0.0365(8) Uani 1 1 d .
H6A H 0.3168 0.3702 0.6802 0.044 Uiso 1 1 calc R
H6B H 0.2468 0.4196 0.6883 0.044 Uiso 1 1 calc R
C7 C 0.31441(17) 0.3458(2) 0.55319(15) 0.0343(7) Uani 1 1 d .
H7A H 0.3556 0.3787 0.5648 0.041 Uiso 1 1 calc R
H7B H 0.3012 0.3707 0.5112 0.041 Uiso 1 1 calc R
C8 C 0.40933(16) 0.5137(2) 0.64935(15) 0.0328(7) Uani 1 1 d .
C9 C 0.44109(18) 0.4746(3) 0.70212(16) 0.0446(9) Uani 1 1 d .
H9 H 0.4181 0.4673 0.7407 0.054 Uiso 1 1 calc R
C10 C 0.50626(19) 0.4463(3) 0.69880(18) 0.0511(10) Uani 1 1 d .
H10 H 0.5272 0.4205 0.7352 0.061 Uiso 1 1 calc R
C11 C 0.54062(19) 0.4557(3) 0.64270(18) 0.0485(9) Uani 1 1 d .
H11 H 0.5847 0.4358 0.6405 0.058 Uiso 1 1 calc R
C12 C 0.50990(18) 0.4942(3) 0.59014(18) 0.0468(9) Uani 1 1 d .
H12 H 0.5332 0.5006 0.5517 0.056 Uiso 1 1 calc R
C13 C 0.44500(18) 0.5238(3) 0.59278(16) 0.0415(8) Uani 1 1 d .
H13 H 0.4248 0.5509 0.5564 0.050 Uiso 1 1 calc R
C14 C 0.30975(17) 0.6043(2) 0.72640(15) 0.0344(7) Uani 1 1 d .
C15 C 0.3274(2) 0.7047(3) 0.72891(18) 0.0489(9) Uani 1 1 d .
H15 H 0.3463 0.7354 0.6931 0.059 Uiso 1 1 calc R
C16 C 0.3171(3) 0.7597(3) 0.7841(2) 0.0638(12) Uani 1 1 d .
H16 H 0.3298 0.8273 0.7855 0.077 Uiso 1 1 calc R
C17 C 0.2891(3) 0.7172(4) 0.8360(2) 0.0694(14) Uani 1 1 d .
H17 H 0.2822 0.7553 0.8730 0.083 Uiso 1 1 calc R
C18 C 0.2708(3) 0.6182(4) 0.8345(2) 0.0698(14) Uani 1 1 d .
H18 H 0.2513 0.5888 0.8706 0.084 Uiso 1 1 calc R
C19 C 0.2811(2) 0.5617(3) 0.77988(17) 0.0524(10) Uani 1 1 d .
H19 H 0.2686 0.4941 0.7791 0.063 Uiso 1 1 calc R
C20 C 0.38971(17) 0.1895(2) 0.61016(16) 0.0342(7) Uani 1 1 d .
C21 C 0.3678(2) 0.1632(3) 0.67047(17) 0.0454(9) Uani 1 1 d .
H21 H 0.3229 0.1527 0.6778 0.054 Uiso 1 1 calc R
C22 C 0.4122(2) 0.1524(3) 0.7198(2) 0.0611(12) Uani 1 1 d .
H22 H 0.3971 0.1346 0.7606 0.073 Uiso 1 1 calc R
C23 C 0.4774(2) 0.1671(3) 0.7101(2) 0.0604(11) Uani 1 1 d .
H23 H 0.5071 0.1596 0.7440 0.073 Uiso 1 1 calc R
C24 C 0.4998(2) 0.1930(3) 0.6500(2) 0.0585(11) Uani 1 1 d .
H24 H 0.5448 0.2030 0.6431 0.070 Uiso 1 1 calc R
C25 C 0.45624(19) 0.2043(3) 0.60033(18) 0.0474(9) Uani 1 1 d .
H25 H 0.4716 0.2222 0.5596 0.057 Uiso 1 1 calc R
C26 C 0.37135(17) 0.1947(2) 0.47267(15) 0.0345(7) Uani 1 1 d .
C27 C 0.4039(2) 0.2732(3) 0.44299(17) 0.0491(10) Uani 1 1 d .
H27 H 0.4057 0.3363 0.4627 0.059 Uiso 1 1 calc R
C28 C 0.4339(2) 0.2584(3) 0.38438(18) 0.0594(11) Uani 1 1 d .
H28 H 0.4561 0.3114 0.3644 0.071 Uiso 1 1 calc R
C29 C 0.4308(2) 0.1666(3) 0.35585(19) 0.0591(11) Uani 1 1 d .
H29 H 0.4513 0.1567 0.3162 0.071 Uiso 1 1 calc R
C30 C 0.3987(2) 0.0893(3) 0.3842(2) 0.0622(12) Uani 1 1 d .
H30 H 0.3969 0.0265 0.3641 0.075 Uiso 1 1 calc R
C31 C 0.3684(2) 0.1031(3) 0.44288(17) 0.0472(9) Uani 1 1 d .
H31 H 0.3459 0.0498 0.4623 0.057 Uiso 1 1 calc R

loop_
_atom_site_aniso_label
_atom_site_aniso_U_11
_atom_site_aniso_U_22
_atom_site_aniso_U_33
_atom_site_aniso_U_23
_atom_site_aniso_U_13
_atom_site_aniso_U_12
Ag1 0.03996(16) 0.03678(14) 0.03288(15) -0.00030(11) -0.00301(11) 0.00773(11)
Cl1 0.0557(6) 0.0558(5) 0.0368(5) 0.0013(4) 0.0099(4) 0.0099(5)
P1 0.0343(5) 0.0303(4) 0.0277(4) -0.0004(3) -0.0037(4) 0.0008(4)
P2 0.0320(4) 0.0303(4) 0.0294(4) -0.0011(3) 0.0015(3) -0.0027(3)
N1 0.0374(17) 0.0482(17) 0.057(2) -0.0064(15) 0.0034(15) -0.0016(14)
N2 0.0324(15) 0.0393(15) 0.0352(15) -0.0114(12) 0.0008(12) 0.0008(12)
C1 0.0335(17) 0.0292(15) 0.0439(19) -0.0026(14) -0.0001(15) -0.0010(14)
C2 0.042(2) 0.049(2) 0.052(2) -0.0197(18) -0.0066(18) 0.0033(17)
C3 0.056(3) 0.085(3) 0.064(3) -0.019(3) -0.015(2) -0.007(2)
C4 0.038(2) 0.088(3) 0.086(3) -0.007(3) -0.014(2) 0.000(2)
C5 0.042(2) 0.061(3) 0.075(3) -0.012(2) 0.008(2) 0.000(2)
C6 0.0391(19) 0.0375(17) 0.0329(18) -0.0047(14) -0.0010(15) -0.0046(15)
C7 0.0378(19) 0.0320(15) 0.0330(17) -0.0008(14) 0.0055(15) -0.0018(14)
C8 0.0338(18) 0.0342(16) 0.0305(16) -0.0023(13) -0.0025(14) -0.0010(14)
C9 0.040(2) 0.061(2) 0.0330(18) 0.0087(17) 0.0019(16) 0.0086(18)
C10 0.041(2) 0.070(3) 0.042(2) 0.0136(19) -0.0021(17) 0.0053(19)
C11 0.037(2) 0.059(2) 0.050(2) 0.0027(19) -0.0003(17) 0.0027(18)
C12 0.038(2) 0.060(2) 0.042(2) 0.0074(18) 0.0073(17) -0.0084(18)
C13 0.042(2) 0.049(2) 0.0336(18) 0.0075(16) -0.0020(16) -0.0052(17)
C14 0.0369(19) 0.0340(16) 0.0322(17) -0.0016(14) -0.0083(14) 0.0059(14)
C15 0.064(3) 0.0394(19) 0.044(2) -0.0027(16) -0.0077(19) -0.0027(19)
C16 0.088(4) 0.045(2) 0.058(3) -0.018(2) -0.021(3) 0.004(2)
C17 0.096(4) 0.066(3) 0.046(3) -0.026(2) -0.012(2) 0.022(3)
C18 0.096(4) 0.076(3) 0.037(2) -0.011(2) 0.011(2) -0.001(3)
C19 0.077(3) 0.046(2) 0.035(2) -0.0061(16) 0.0033(19) -0.004(2)
C20 0.0376(19) 0.0284(15) 0.0365(18) -0.0033(14) -0.0035(15) 0.0036(14)
C21 0.045(2) 0.053(2) 0.038(2) 0.0063(17) -0.0030(17) -0.0024(18)
C22 0.073(3) 0.068(3) 0.042(2) 0.009(2) -0.012(2) -0.002(2)
C23 0.065(3) 0.063(3) 0.053(3) 0.000(2) -0.022(2) 0.004(2)
C24 0.038(2) 0.075(3) 0.062(3) -0.008(2) -0.009(2) 0.004(2)
C25 0.043(2) 0.060(2) 0.040(2) -0.0044(18) -0.0001(17) 0.0037(18)
C26 0.0356(18) 0.0387(17) 0.0293(16) -0.0051(14) 0.0010(14) -0.0052(15)
C27 0.064(3) 0.044(2) 0.039(2) -0.0045(16) 0.0131(19) -0.0089(19)
C28 0.077(3) 0.061(2) 0.040(2) -0.0015(19) 0.016(2) -0.015(2)
C29 0.067(3) 0.074(3) 0.036(2) -0.015(2) 0.014(2) -0.006(2)
C30 0.072(3) 0.056(2) 0.058(3) -0.027(2) 0.013(2) -0.013(2)
C31 0.052(2) 0.047(2) 0.043(2) -0.0095(17) 0.0077(18) -0.0103(18)

loop_
_atom_type_symbol
_atom_type_description
_atom_type_scat_dispersion_real
_atom_type_scat_dispersion_imag
_atom_type_scat_source
C C 0.0033 0.0016 'International Tables Vol C Tables 4.2.6.8 and 6.1.1.4'
H H 0.0000 0.0000 'International Tables Vol C Tables 4.2.6.8 and 6.1.1.4'
N N 0.0061 0.0033 'International Tables Vol C Tables 4.2.6.8 and 6.1.1.4'
P P 0.1023 0.0942 'International Tables Vol C Tables 4.2.6.8 and 6.1.1.4'
Cl Cl 0.1484 0.1585 'International Tables Vol C Tables 4.2.6.8 and 6.1.1.4'
Ag Ag -0.8971 1.1015 'International Tables Vol C Tables 4.2.6.8 and 6.1.1.4'

loop_
_geom_angle_atom_site_label_1
_geom_angle_atom_site_label_2
_geom_angle_atom_site_label_3
_geom_angle
_geom_angle_site_symmetry_1
_geom_angle_site_symmetry_3
P1 Ag1 P2 127.57(3) . 8_665
P1 Ag1 Cl1 117.88(3) . .
P2 Ag1 Cl1 113.26(3) 8_665 .
C8 P1 C14 103.67(15) . .
C8 P1 C6 102.40(15) . .
C14 P1 C6 105.48(15) . .
C8 P1 Ag1 118.23(11) . .
C14 P1 Ag1 118.36(10) . .
C6 P1 Ag1 106.95(11) . .
C20 P2 C26 105.66(16) . .
C20 P2 C7 101.65(15) . .
C26 P2 C7 102.70(15) . .
C20 P2 Ag1 118.12(11) . 8_655
C26 P2 Ag1 114.66(11) . 8_655
C7 P2 Ag1 112.21(11) . 8_655
C1 N1 C5 117.8(3) . .
C1 N2 C7 119.4(3) . .
C1 N2 C6 120.4(3) . .
C7 N2 C6 118.7(3) . .
N1 C1 N2 117.9(3) . .
N1 C1 C2 121.7(3) . .
N2 C1 C2 120.3(3) . .
C3 C2 C1 118.5(4) . .
C3 C2 H2 120.7 . .
C1 C2 H2 120.7 . .
C2 C3 C4 121.0(4) . .
C2 C3 H3 119.5 . .
C4 C3 H3 119.5 . .
C5 C4 C3 117.7(4) . .
C5 C4 H4 121.1 . .
C3 C4 H4 121.1 . .
N1 C5 C4 123.2(4) . .
N1 C5 H5 118.4 . .
C4 C5 H5 118.4 . .
N2 C6 P1 112.2(2) . .
N2 C6 H6A 109.2 . .
P1 C6 H6A 109.2 . .
N2 C6 H6B 109.2 . .
P1 C6 H6B 109.2 . .
H6A C6 H6B 107.9 . .
N2 C7 P2 112.3(2) . .
N2 C7 H7A 109.1 . .
P2 C7 H7A 109.1 . .
N2 C7 H7B 109.1 . .
P2 C7 H7B 109.1 . .
H7A C7 H7B 107.9 . .
C9 C8 C13 118.1(3) . .
C9 C8 P1 121.8(3) . .
C13 C8 P1 119.9(3) . .
C8 C9 C10 120.8(3) . .
C8 C9 H9 119.6 . .
C10 C9 H9 119.6 . .
C11 C10 C9 120.5(4) . .
C11 C10 H10 119.7 . .
C9 C10 H10 119.7 . .
C12 C11 C10 119.3(4) . .
C12 C11 H11 120.4 . .
C10 C11 H11 120.4 . .
C11 C12 C13 120.9(3) . .
C11 C12 H12 119.5 . .
C13 C12 H12 119.5 . .
C12 C13 C8 120.3(3) . .
C12 C13 H13 119.8 . .
C8 C13 H13 119.8 . .
C19 C14 C15 118.3(3) . .
C19 C14 P1 125.2(3) . .
C15 C14 P1 116.3(3) . .
C16 C15 C14 120.3(4) . .
C16 C15 H15 119.9 . .
C14 C15 H15 119.9 . .
C17 C16 C15 120.7(4) . .
C17 C16 H16 119.6 . .
C15 C16 H16 119.6 . .
C16 C17 C18 120.1(4) . .
C16 C17 H17 119.9 . .
C18 C17 H17 119.9 . .
C17 C18 C19 120.0(4) . .
C17 C18 H18 120.0 . .
C19 C18 H18 120.0 . .
C14 C19 C18 120.5(4) . .
C14 C19 H19 119.7 . .
C18 C19 H19 119.7 . .
C21 C20 C25 119.1(3) . .
C21 C20 P2 117.5(3) . .
C25 C20 P2 123.3(3) . .
C22 C21 C20 119.9(4) . .
C22 C21 H21 120.1 . .
C20 C21 H21 120.1 . .
C23 C22 C21 120.9(4) . .
C23 C22 H22 119.5 . .
C21 C22 H22 119.5 . .
C22 C23 C24 119.7(4) . .
C22 C23 H23 120.2 . .
C24 C23 H23 120.2 . .
C25 C24 C23 120.2(4) . .
C25 C24 H24 119.9 . .
C23 C24 H24 119.9 . .
C24 C25 C20 120.2(4) . .
C24 C25 H25 119.9 . .
C20 C25 H25 119.9 . .
C31 C26 C27 119.3(3) . .
C31 C26 P2 117.6(3) . .
C27 C26 P2 123.0(3) . .
C28 C27 C26 120.0(4) . .
C28 C27 H27 120.0 . .
C26 C27 H27 120.0 . .
C29 C28 C27 119.7(4) . .
C29 C28 H28 120.2 . .
C27 C28 H28 120.2 . .
C30 C29 C28 120.8(4) . .
C30 C29 H29 119.6 . .
C28 C29 H29 119.6 . .
C29 C30 C31 120.0(4) . .
C29 C30 H30 120.0 . .
C31 C30 H30 120.0 . .
C26 C31 C30 120.1(4) . .
C26 C31 H31 119.9 . .
C30 C31 H31 119.9 . .

loop_
_geom_bond_atom_site_label_1
_geom_bond_atom_site_label_2
_geom_bond_distance
_geom_bond_site_symmetry_2
Ag1 P1 2.4186(9) .
Ag1 P2 2.4319(10) 8_665
Ag1 Cl1 2.4756(10) .
P1 C8 1.822(3) .
P1 C14 1.822(3) .
P1 C6 1.865(3) .
P2 C20 1.824(3) .
P2 C26 1.825(3) .
P2 C7 1.860(3) .
P2 Ag1 2.4319(10) 8_655
N1 C1 1.346(4) .
N1 C5 1.352(5) .
N2 C1 1.387(4) .
N2 C7 1.451(4) .
N2 C6 1.451(4) .
C1 C2 1.388(5) .
C2 C3 1.362(6) .
C2 H2 0.9400 .
C3 C4 1.369(6) .
C3 H3 0.9400 .
C4 C5 1.368(6) .
C4 H4 0.9400 .
C5 H5 0.9400 .
C6 H6A 0.9800 .
C6 H6B 0.9800 .
C7 H7A 0.9800 .
C7 H7B 0.9800 .
C8 C9 1.384(4) .
C8 C13 1.398(5) .
C9 C10 1.385(5) .
C9 H9 0.9400 .
C10 C11 1.375(5) .
C10 H10 0.9400 .
C11 C12 1.369(5) .
C11 H11 0.9400 .
C12 C13 1.384(5) .
C12 H12 0.9400 .
C13 H13 0.9400 .
C14 C19 1.386(5) .
C14 C15 1.391(5) .
C15 C16 1.387(5) .
C15 H15 0.9400 .
C16 C17 1.354(7) .
C16 H16 0.9400 .
C17 C18 1.375(6) .
C17 H17 0.9400 .
C18 C19 1.389(5) .
C18 H18 0.9400 .
C19 H19 0.9400 .
C20 C21 1.387(5) .
C20 C25 1.388(5) .
C21 C22 1.382(5) .
C21 H21 0.9400 .
C22 C23 1.362(6) .
C22 H22 0.9400 .
C23 C24 1.384(6) .
C23 H23 0.9400 .
C24 C25 1.378(5) .
C24 H24 0.9400 .
C25 H25 0.9400 .
C26 C31 1.375(5) .
C26 C27 1.390(5) .
C27 C28 1.386(5) .
C27 H27 0.9400 .
C28 C29 1.367(6) .
C28 H28 0.9400 .
C29 C30 1.362(6) .
C29 H29 0.9400 .
C30 C31 1.388(5) .
C30 H30 0.9400 .
C31 H31 0.9400 .
